data_7012382
loop_
_publ_author_name
'Yi, Xiao-Yi'
'Zheng, Li-Min'
'Xu, Wei'
'Chen, Jie-Sheng'

_publ_section_title
;
 {M(C5H4N)CH(OH)PO3}(H2O)&#x00A0;(M = Mn, Fe, Co): layered compounds
 based on [hydroxy(4-pyridyl)methyl]phosphonate
;
_journal_issue 5
_journal_name_full 'Dalton Transactions'
_journal_page_first 953
_journal_paper_doi 10.1039/b210491a
_journal_year 2003
_chemical_formula_sum 'C6 H8 Fe N O5 P'
_chemical_formula_weight 260.95
_space_group_IT_number 15
_symmetry_cell_setting monoclinic
_symmetry_space_group_name_Hall '-C 2yc'
_symmetry_space_group_name_H-M 'C 1 2/c 1'
_atom_sites_solution_hydrogens geom
_atom_sites_solution_primary direct
_atom_sites_solution_secondary difmap
_audit_creation_method SHELXL-97
_cell_angle_alpha 90.00
_cell_angle_beta 121.721(4)
_cell_angle_gamma 90.00
_cell_formula_units_Z 8
_cell_length_a 22.851(5)
_cell_length_b 5.1891(12)
_cell_length_c 16.381(4)
_cell_measurement_reflns_used 506
_cell_measurement_temperature 293(2)
_cell_measurement_theta_max 21.769
_cell_measurement_theta_min 2.548
_cell_volume 1652.2(7)
_computing_cell_refinement 'Bruker SAINT software (Bruker, 1999)'
_computing_data_collection 'Siemens SMART software (Siemens, 1996)'
_computing_data_reduction 'Bruker SAINT software (Bruker, 1999)'
_computing_structure_refinement 'SHELXL-97 (Sheldrick, 1997)'
_computing_structure_solution 'SHELXS-97 (Sheldrick, 1997)'
_diffrn_ambient_temperature 293(2)
_diffrn_detector_area_resol_mean 4
_diffrn_measured_fraction_theta_full 0.995
_diffrn_measured_fraction_theta_max 0.995
_diffrn_measurement_device_type 'Bruke SMART APEX CCD'
_diffrn_measurement_method CCD
_diffrn_radiation_monochromator graphite
_diffrn_radiation_source 'fine-focus sealed tube'
_diffrn_radiation_type MoK\a
_diffrn_radiation_wavelength 0.71073
_diffrn_reflns_av_R_equivalents 0.0662
_diffrn_reflns_av_sigmaI/netI 0.1269
_diffrn_reflns_limit_h_max 23
_diffrn_reflns_limit_h_min -28
_diffrn_reflns_limit_k_max 6
_diffrn_reflns_limit_k_min 0
_diffrn_reflns_limit_l_max 20
_diffrn_reflns_limit_l_min 0
_diffrn_reflns_number 4508
_diffrn_reflns_theta_full 26.09
_diffrn_reflns_theta_max 26.09
_diffrn_reflns_theta_min 2.10
_exptl_absorpt_coefficient_mu 2.012
_exptl_absorpt_correction_T_max 0.87304
_exptl_absorpt_correction_T_min 0.74878
_exptl_absorpt_correction_type empirical
_exptl_crystal_colour yellow
_exptl_crystal_density_diffrn 2.098
_exptl_crystal_density_method 'not measured'
_exptl_crystal_description neddlelike
_exptl_crystal_F_000 1056
_exptl_crystal_size_max 0.3
_exptl_crystal_size_mid 0.1
_exptl_crystal_size_min 0.1
_refine_diff_density_max 0.579
_refine_diff_density_min -0.411
_refine_diff_density_rms 0.109
_refine_ls_extinction_method none
_refine_ls_goodness_of_fit_ref 0.833
_refine_ls_hydrogen_treatment mixed
_refine_ls_matrix_type full
_refine_ls_number_parameters 135
_refine_ls_number_reflns 1641
_refine_ls_number_restraints 2
_refine_ls_restrained_S_all 0.832
_refine_ls_R_factor_all 0.0956
_refine_ls_R_factor_gt 0.0474
_refine_ls_shift/su_max 0.000
_refine_ls_shift/su_mean 0.000
_refine_ls_structure_factor_coef Fsqd
_refine_ls_weighting_details 'calc w=1/[\s^2^(Fo^2^)+(0.0155P)^2^+0.0000P] where P=(Fo^2^+2Fc^2^)/3'
_refine_ls_weighting_scheme calc
_refine_ls_wR_factor_gt 0.0681
_refine_ls_wR_factor_ref 0.0770
_reflns_number_gt 979
_reflns_number_total 1641
_reflns_threshold_expression >2sigma(I)
_cod_data_source_file b210491a.txt
_cod_data_source_block {Fe(C5H4N)CH(OH)PO3}(H2O)
_cod_original_sg_symbol_H-M C2/c
_cod_database_code 7012382

loop_
_symmetry_equiv_pos_as_xyz
'x, y, z'
'-x, y, -z+1/2'
'x+1/2, y+1/2, z'
'-x+1/2, y+1/2, -z+1/2'
'-x, -y, -z'
'x, -y, z-1/2'
'-x+1/2, -y+1/2, -z'
'x+1/2, -y+1/2, z-1/2'

loop_
_atom_site_label
_atom_site_type_symbol
_atom_site_fract_x
_atom_site_fract_y
_atom_site_fract_z
_atom_site_U_iso_or_equiv
_atom_site_adp_type
_atom_site_occupancy
_atom_site_symmetry_multiplicity
_atom_site_calc_flag
_atom_site_refinement_flags
_atom_site_disorder_assembly
_atom_site_disorder_group
Fe1 Fe 0.08290(4) 0.63490(15) 0.02483(5) 0.0179(2) Uani 1 1 d . . .
P1 P 0.44554(6) 0.6218(3) 0.37011(9) 0.0167(3) Uani 1 1 d . A .
O1 O 0.41715(15) 0.3549(7) 0.3634(2) 0.0195(8) Uani 1 1 d . . .
O1W O 0.08134(17) 0.3588(8) -0.0794(2) 0.0256(9) Uani 1 1 d G . .
H1WA H 0.0681 0.4287 -0.1368 0.036 Uiso 1 1 d G . .
H1WB H 0.0641 0.2008 -0.0812 0.036 Uiso 1 1 d G . .
O2 O 0.52356(15) 0.6223(7) 0.4185(2) 0.0236(8) Uani 1 1 d . . .
O3 O 0.42213(17) 0.8131(6) 0.4151(2) 0.0256(9) Uani 1 1 d . . .
N1 N 0.1899(2) 0.6973(8) 0.0842(3) 0.0213(11) Uani 1 1 d . . .
C1 C 0.2297(3) 0.5270(10) 0.0745(4) 0.0254(14) Uani 1 1 d . . .
H1A H 0.2080 0.3939 0.0306 0.031 Uiso 1 1 calc R . .
C2 C 0.3003(3) 0.5345(10) 0.1247(4) 0.0254(14) Uani 1 1 d . . .
H2A H 0.3251 0.4077 0.1156 0.031 Uiso 1 1 calc R . .
C3 C 0.3338(2) 0.7321(9) 0.1885(3) 0.0148(12) Uani 1 1 d . A .
C4 C 0.2942(2) 0.9143(10) 0.1977(3) 0.0214(13) Uani 1 1 d . . .
H4A H 0.3150 1.0528 0.2392 0.026 Uiso 1 1 calc R . .
C5 C 0.2240(3) 0.8914(11) 0.1454(3) 0.0249(13) Uani 1 1 d . . .
H5A H 0.1983 1.0181 0.1528 0.030 Uiso 1 1 calc R . .
C6 C 0.4114(3) 0.7423(10) 0.2478(4) 0.0167(12) Uani 1 1 d D . .
H6 H 0.432(3) 0.665(9) 0.219(4) 0.025 Uiso 1 1 d D . .
O4 O 0.4364(2) 0.9997(9) 0.2531(3) 0.0205(11) Uiso 0.80 1 d PD A -1
H4 H 0.428(3) 1.095(9) 0.292(3) 0.029 Uiso 0.80 1 d PD B -1
O4' O 0.4416(10) 0.551(3) 0.2140(14) 0.018(4) Uiso 0.20 1 d P A -2
H4' H 0.4257 0.5139 0.1387 0.025 Uiso 0.20 1 d P C -2

loop_
_atom_site_aniso_label
_atom_site_aniso_U_11
_atom_site_aniso_U_22
_atom_site_aniso_U_33
_atom_site_aniso_U_23
_atom_site_aniso_U_13
_atom_site_aniso_U_12
Fe1 0.0170(4) 0.0153(4) 0.0184(4) 0.0035(4) 0.0072(3) 0.0006(4)
P1 0.0176(8) 0.0150(8) 0.0144(7) -0.0024(7) 0.0063(6) -0.0002(7)
O1 0.0202(19) 0.0131(19) 0.0190(19) -0.0036(19) 0.0062(16) -0.0045(18)
O1W 0.031(2) 0.025(2) 0.022(2) -0.001(2) 0.0150(18) -0.005(2)
O2 0.020(2) 0.020(2) 0.0205(19) -0.002(2) 0.0035(16) -0.0061(19)
O3 0.045(2) 0.012(2) 0.027(2) -0.0001(18) 0.0247(19) 0.0049(18)
N1 0.015(2) 0.023(3) 0.021(3) 0.006(2) 0.006(2) 0.000(2)
C1 0.018(3) 0.022(3) 0.026(3) -0.009(3) 0.004(3) -0.004(3)
C2 0.024(3) 0.028(3) 0.023(3) -0.003(3) 0.011(3) 0.003(3)
C3 0.018(3) 0.018(3) 0.010(3) 0.002(2) 0.008(2) 0.000(2)
C4 0.016(3) 0.019(3) 0.023(3) -0.003(3) 0.006(3) -0.002(3)
C5 0.024(3) 0.025(4) 0.024(3) 0.003(3) 0.012(3) 0.007(3)
C6 0.014(3) 0.019(3) 0.018(3) 0.004(3) 0.009(3) 0.004(2)

loop_
_atom_type_symbol
_atom_type_description
_atom_type_scat_dispersion_real
_atom_type_scat_dispersion_imag
_atom_type_scat_source
C C 0.0033 0.0016 'International Tables Vol C Tables 4.2.6.8 and 6.1.1.4'
H H 0.0000 0.0000 'International Tables Vol C Tables 4.2.6.8 and 6.1.1.4'
N N 0.0061 0.0033 'International Tables Vol C Tables 4.2.6.8 and 6.1.1.4'
O O 0.0106 0.0060 'International Tables Vol C Tables 4.2.6.8 and 6.1.1.4'
P P 0.1023 0.0942 'International Tables Vol C Tables 4.2.6.8 and 6.1.1.4'
Fe Fe 0.3463 0.8444 'International Tables Vol C Tables 4.2.6.8 and 6.1.1.4'

loop_
_geom_angle_atom_site_label_1
_geom_angle_atom_site_label_2
_geom_angle_atom_site_label_3
_geom_angle
_geom_angle_site_symmetry_1
_geom_angle_site_symmetry_3
_geom_angle_publ_flag
O3 Fe1 O2 141.22(14) 4_545 8_465 ?
O3 Fe1 N1 104.79(15) 4_545 . ?
O2 Fe1 N1 113.16(14) 8_465 . ?
O3 Fe1 O1 89.93(13) 4_545 4 ?
O2 Fe1 O1 95.93(12) 8_465 4 ?
N1 Fe1 O1 92.58(14) . 4 ?
O3 Fe1 O1W 81.65(13) 4_545 . ?
O2 Fe1 O1W 90.44(13) 8_465 . ?
N1 Fe1 O1W 89.97(15) . . ?
O1 Fe1 O1W 171.57(13) 4 . ?
O3 P1 O1 113.21(19) . . ?
O3 P1 O2 111.5(2) . . ?
O1 P1 O2 112.3(2) . . ?
O3 P1 C6 104.9(2) . . ?
O1 P1 C6 108.3(2) . . ?
O2 P1 C6 106.0(2) . . ?
P1 O1 Fe1 127.99(18) . 4_545 ?
P1 O2 Fe1 121.9(2) . 8_566 ?
P1 O3 Fe1 159.9(2) . 4 ?
C1 N1 C5 114.9(4) . . ?
C1 N1 Fe1 122.4(4) . . ?
C5 N1 Fe1 122.0(3) . . ?
N1 C1 C2 124.7(5) . . ?
C1 C2 C3 119.1(5) . . ?
C4 C3 C2 117.5(5) . . ?
C4 C3 C6 121.7(5) . . ?
C2 C3 C6 120.7(4) . . ?
C3 C4 C5 119.7(5) . . ?
N1 C5 C4 124.0(5) . . ?
O4 C6 O4' 113.6(7) . . ?
O4 C6 C3 111.4(4) . . ?
O4' C6 C3 111.0(8) . . ?
O4 C6 P1 108.9(4) . . ?
O4' C6 P1 99.6(7) . . ?
C3 C6 P1 111.7(3) . . ?

loop_
_geom_bond_atom_site_label_1
_geom_bond_atom_site_label_2
_geom_bond_distance
_geom_bond_site_symmetry_2
_geom_bond_publ_flag
Fe1 O3 1.972(3) 4_545 ?
Fe1 O2 1.994(3) 8_465 ?
Fe1 N1 2.128(4) . ?
Fe1 O1 2.158(3) 4 ?
Fe1 O1W 2.215(4) . ?
P1 O3 1.493(3) . ?
P1 O1 1.509(4) . ?
P1 O2 1.523(3) . ?
P1 C6 1.836(5) . ?
O1 Fe1 2.158(3) 4_545 ?
O2 Fe1 1.994(3) 8_566 ?
O3 Fe1 1.972(3) 4 ?
N1 C1 1.336(6) . ?
N1 C5 1.344(6) . ?
C1 C2 1.374(6) . ?
C2 C3 1.375(6) . ?
C3 C4 1.370(6) . ?
C3 C6 1.510(6) . ?
C4 C5 1.371(6) . ?
C6 O4 1.437(6) . ?
C6 O4' 1.470(16) . ?

loop_
_geom_hbond_atom_site_label_D
_geom_hbond_atom_site_label_H
_geom_hbond_atom_site_label_A
_geom_hbond_distance_DH
_geom_hbond_distance_HA
_geom_hbond_distance_DA
_geom_hbond_angle_DHA
_geom_hbond_site_symmetry_A
O1W H1WA O4 0.90 1.89 2.755(5) 160.6 7_565
O1W H1WB O2 0.90 1.91 2.816(5) 175.7 8_455
O4 H4 O1 0.900(10) 1.887(17) 2.773(5) 167(5) 1_565

loop_
_geom_torsion_atom_site_label_1
_geom_torsion_atom_site_label_2
_geom_torsion_atom_site_label_3
_geom_torsion_atom_site_label_4
_geom_torsion
_geom_torsion_site_symmetry_1
_geom_torsion_site_symmetry_2
_geom_torsion_site_symmetry_3
_geom_torsion_site_symmetry_4
_geom_torsion_publ_flag
O3 P1 O1 Fe1 -49.5(3) . . . 4_545 ?
O2 P1 O1 Fe1 78.0(3) . . . 4_545 ?
C6 P1 O1 Fe1 -165.3(2) . . . 4_545 ?
O3 P1 O2 Fe1 -2.3(3) . . . 8_566 ?
O1 P1 O2 Fe1 -130.7(2) . . . 8_566 ?
C6 P1 O2 Fe1 111.2(2) . . . 8_566 ?
O1 P1 O3 Fe1 167.4(6) . . . 4 ?
O2 P1 O3 Fe1 39.6(7) . . . 4 ?
C6 P1 O3 Fe1 -74.8(7) . . . 4 ?
O3 Fe1 N1 C1 59.4(4) 4_545 . . . ?
O2 Fe1 N1 C1 -112.4(4) 8_465 . . . ?
O1 Fe1 N1 C1 150.0(4) 4 . . . ?
O1W Fe1 N1 C1 -21.9(4) . . . . ?
O3 Fe1 N1 C5 -110.7(4) 4_545 . . . ?
O2 Fe1 N1 C5 77.5(4) 8_465 . . . ?
O1 Fe1 N1 C5 -20.1(4) 4 . . . ?
O1W Fe1 N1 C5 167.9(4) . . . . ?
C5 N1 C1 C2 2.8(7) . . . . ?
Fe1 N1 C1 C2 -167.9(4) . . . . ?
N1 C1 C2 C3 -1.4(8) . . . . ?
C1 C2 C3 C4 -0.7(7) . . . . ?
C1 C2 C3 C6 177.8(5) . . . . ?
C2 C3 C4 C5 1.3(7) . . . . ?
C6 C3 C4 C5 -177.2(4) . . . . ?
C1 N1 C5 C4 -2.2(7) . . . . ?
Fe1 N1 C5 C4 168.6(4) . . . . ?
C3 C4 C5 N1 0.2(8) . . . . ?
C4 C3 C6 O4 -43.3(6) . . . . ?
C2 C3 C6 O4 138.3(5) . . . . ?
C4 C3 C6 O4' -171.0(8) . . . . ?
C2 C3 C6 O4' 10.6(9) . . . . ?
C4 C3 C6 P1 78.8(5) . . . . ?
C2 C3 C6 P1 -99.7(5) . . . . ?
O3 P1 C6 O4 57.1(4) . . . . ?
O1 P1 C6 O4 178.2(3) . . . . ?
O2 P1 C6 O4 -61.0(4) . . . . ?
O3 P1 C6 O4' 176.2(7) . . . . ?
O1 P1 C6 O4' -62.6(7) . . . . ?
O2 P1 C6 O4' 58.1(7) . . . . ?
O3 P1 C6 C3 -66.4(4) . . . . ?
O1 P1 C6 C3 54.7(4) . . . . ?
O2 P1 C6 C3 175.5(3) . . . . ?
